data_7029258
loop_
_publ_author_name
'Zigon, Nicolas'
'Kyritsakas, Nathalie'
'Hosseini, Mir Wais'

_publ_section_title
;
 Organometallic turnstiles: acid and base locking and unlocking.
;
_journal_issue 1
_journal_name_full 'Dalton transactions (Cambridge, England : 2003)'
_journal_page_first 152
_journal_page_last 157
_journal_paper_doi 10.1039/c3dt51996a
_journal_volume 43
_journal_year 2014
_chemical_formula_moiety '2(C65 H65 N5 O8 P2 Pt), 3(C H Cl3)'
_chemical_formula_sum 'C133 H133 Cl9 N10 O16 P4 Pt2'
_chemical_formula_weight 2960.60
_chemical_name_systematic
; 
 ? 
;
_space_group_IT_number 2
_symmetry_cell_setting triclinic
_symmetry_space_group_name_Hall '-P 1'
_symmetry_space_group_name_H-M 'P -1'
_atom_sites_solution_hydrogens geom
_atom_sites_solution_primary direct
_atom_sites_solution_secondary difmap
_audit_creation_method SHELXL-97
_cell_angle_alpha 113.8400(10)
_cell_angle_beta 104.1150(10)
_cell_angle_gamma 102.1680(10)
_cell_formula_units_Z 2
_cell_length_a 17.3360(4)
_cell_length_b 21.4653(5)
_cell_length_c 21.4776(4)
_cell_measurement_reflns_used 9953
_cell_measurement_temperature 173(2)
_cell_measurement_theta_max 27.39
_cell_measurement_theta_min 2.59
_cell_volume 6644.6(3)
_computing_cell_refinement 'Bruker SAINT'
_computing_data_collection 'Bruker APEX2'
_computing_data_reduction 'Bruker SAINT'
_computing_molecular_graphics 'Bruker SHELXTL'
_computing_publication_material 'Bruker SHELXTL'
_computing_structure_refinement 'SHELXL-97 (Sheldrick, 2008)'
_computing_structure_solution 'SHELXS-97 (Sheldrick, 2008)'
_diffrn_ambient_temperature 173(2)
_diffrn_measured_fraction_theta_full 0.990
_diffrn_measured_fraction_theta_max 0.990
_diffrn_measurement_device_type 'Bruker APEX-II CCD'
_diffrn_measurement_method '\f and \w scans'
_diffrn_radiation_monochromator graphite
_diffrn_radiation_source 'fine-focus sealed tube'
_diffrn_radiation_type MoK\a
_diffrn_radiation_wavelength 0.71073
_diffrn_reflns_av_R_equivalents 0.0399
_diffrn_reflns_av_sigmaI/netI 0.0664
_diffrn_reflns_limit_h_max 20
_diffrn_reflns_limit_h_min -24
_diffrn_reflns_limit_k_max 30
_diffrn_reflns_limit_k_min -30
_diffrn_reflns_limit_l_max 30
_diffrn_reflns_limit_l_min -25
_diffrn_reflns_number 132009
_diffrn_reflns_theta_full 29.14
_diffrn_reflns_theta_max 29.14
_diffrn_reflns_theta_min 1.29
_exptl_absorpt_coefficient_mu 2.398
_exptl_absorpt_correction_T_max 0.8895
_exptl_absorpt_correction_T_min 0.8501
_exptl_absorpt_correction_type multi-scan
_exptl_absorpt_process_details sadabs
_exptl_crystal_colour colorless
_exptl_crystal_density_diffrn 1.480
_exptl_crystal_density_meas ?
_exptl_crystal_density_method 'not measured'
_exptl_crystal_description prism
_exptl_crystal_F_000 2996
_exptl_crystal_size_max 0.07
_exptl_crystal_size_mid 0.06
_exptl_crystal_size_min 0.05
_refine_diff_density_max 1.553
_refine_diff_density_min -1.742
_refine_diff_density_rms 0.160
_refine_ls_extinction_method none
_refine_ls_goodness_of_fit_ref 1.030
_refine_ls_hydrogen_treatment constr
_refine_ls_matrix_type full
_refine_ls_number_parameters 1567
_refine_ls_number_reflns 35751
_refine_ls_number_restraints 3
_refine_ls_restrained_S_all 1.031
_refine_ls_R_factor_all 0.0930
_refine_ls_R_factor_gt 0.0556
_refine_ls_shift/su_max 0.013
_refine_ls_shift/su_mean 0.000
_refine_ls_structure_factor_coef Fsqd
_refine_ls_weighting_details 'calc w=1/[\s^2^(Fo^2^)+(0.0726P)^2^+25.9771P] where P=(Fo^2^+2Fc^2^)/3'
_refine_ls_weighting_scheme calc
_refine_ls_wR_factor_gt 0.1403
_refine_ls_wR_factor_ref 0.1605
_reflns_number_gt 24738
_reflns_number_total 35751
_reflns_threshold_expression >2sigma(I)
_cod_data_source_file c3dt51996a.txt
_cod_data_source_block e2756a
_cod_depositor_comments
;
The following automatic conversions were performed:

'_symmetry_cell_setting' value 'Triclinic' changed to 'triclinic'
according to
/usr/data/users/saulius/automatic-downloads/current/RSC/lib/dictionaries/cif_core.dic
dictionary named 'cif_core.dic' version 2.4.2 from 2011-04-26.

Automatic conversion script
Id: cif_fix_values 2281 2013-09-26 08:29:07Z andrius 

The following automatic conversions were performed:

'_exptl_crystal_density_meas' value 'none' was changed to '?' - the
value is perceived as not measured.

Automatic conversion script
Id: cif_fix_values 3008 2015-01-20 13:52:24Z robertas 
;
_cod_original_sg_symbol_H-M P-1
_cod_database_code 7029258

loop_
_symmetry_equiv_pos_as_xyz
'x, y, z'
'-x, -y, -z'

loop_
_atom_site_label
_atom_site_type_symbol
_atom_site_fract_x
_atom_site_fract_y
_atom_site_fract_z
_atom_site_U_iso_or_equiv
_atom_site_adp_type
_atom_site_occupancy
_atom_site_symmetry_multiplicity
_atom_site_calc_flag
_atom_site_refinement_flags
Pt1 Pt 0.463523(12) 0.302722(10) 0.771730(10) 0.01919(6) Uani 1 1 d .
P1 P 0.58042(8) 0.37706(7) 0.87820(7) 0.0196(3) Uani 1 1 d .
C1 C 0.6643(3) 0.3388(3) 0.8799(3) 0.0243(11) Uani 1 1 d .
C2 C 0.6766(4) 0.3039(4) 0.8146(4) 0.0392(15) Uani 1 1 d .
H2 H 0.6369 0.2950 0.7700 0.047 Uiso 1 1 calc R
C3 C 0.7465(5) 0.2820(4) 0.8143(4) 0.0532(19) Uani 1 1 d .
H3 H 0.7546 0.2580 0.7697 0.064 Uiso 1 1 calc R
C4 C 0.8037(5) 0.2955(4) 0.8791(5) 0.058(2) Uani 1 1 d .
H4 H 0.8529 0.2826 0.8794 0.070 Uiso 1 1 calc R
C5 C 0.7905(4) 0.3274(4) 0.9438(4) 0.053(2) Uani 1 1 d .
H5 H 0.8292 0.3345 0.9879 0.064 Uiso 1 1 calc R
C6 C 0.7207(4) 0.3493(3) 0.9445(3) 0.0341(13) Uani 1 1 d .
H6 H 0.7117 0.3715 0.9891 0.041 Uiso 1 1 calc R
C7 C 0.5658(3) 0.3961(3) 0.9639(3) 0.0233(11) Uani 1 1 d .
C8 C 0.5391(4) 0.3383(3) 0.9771(3) 0.0318(13) Uani 1 1 d .
H8 H 0.5305 0.2902 0.9423 0.038 Uiso 1 1 calc R
C9 C 0.5249(4) 0.3519(4) 1.0424(4) 0.0445(17) Uani 1 1 d .
H9 H 0.5053 0.3124 1.0510 0.053 Uiso 1 1 calc R
C10 C 0.5385(4) 0.4196(4) 1.0928(4) 0.0454(17) Uani 1 1 d .
H10 H 0.5289 0.4276 1.1367 0.054 Uiso 1 1 calc R
C11 C 0.5662(4) 0.4775(4) 1.0814(3) 0.0443(17) Uani 1 1 d .
H11 H 0.5762 0.5254 1.1175 0.053 Uiso 1 1 calc R
C12 C 0.5795(4) 0.4658(3) 1.0167(3) 0.0347(13) Uani 1 1 d .
H12 H 0.5980 0.5059 1.0087 0.042 Uiso 1 1 calc R
P2 P 0.36664(8) 0.22448(7) 0.65447(7) 0.0208(3) Uani 1 1 d .
C13 C 0.2845(3) 0.1431(3) 0.6349(3) 0.0271(12) Uani 1 1 d .
C14 C 0.2605(4) 0.1356(3) 0.6891(4) 0.0359(14) Uani 1 1 d .
H14 H 0.2874 0.1735 0.7384 0.043 Uiso 1 1 calc R
C15 C 0.1974(4) 0.0727(4) 0.6718(4) 0.0458(17) Uani 1 1 d .
H15 H 0.1813 0.0678 0.7093 0.055 Uiso 1 1 calc R
C16 C 0.1582(4) 0.0179(3) 0.6010(5) 0.053(2) Uani 1 1 d .
H16 H 0.1160 -0.0254 0.5896 0.063 Uiso 1 1 calc R
C17 C 0.1792(4) 0.0252(3) 0.5475(4) 0.053(2) Uani 1 1 d .
H17 H 0.1505 -0.0127 0.4984 0.063 Uiso 1 1 calc R
C18 C 0.2427(4) 0.0876(3) 0.5625(4) 0.0415(16) Uani 1 1 d .
H18 H 0.2569 0.0921 0.5241 0.050 Uiso 1 1 calc R
C19 C 0.4290(3) 0.1893(3) 0.6005(3) 0.0250(11) Uani 1 1 d .
C20 C 0.4817(4) 0.1556(3) 0.6233(3) 0.0340(13) Uani 1 1 d .
H20 H 0.4833 0.1506 0.6656 0.041 Uiso 1 1 calc R
C21 C 0.5312(4) 0.1296(4) 0.5856(4) 0.0423(16) Uani 1 1 d .
H21 H 0.5669 0.1068 0.6018 0.051 Uiso 1 1 calc R
C22 C 0.5290(4) 0.1368(4) 0.5235(4) 0.0461(17) Uani 1 1 d .
H22 H 0.5635 0.1190 0.4974 0.055 Uiso 1 1 calc R
C23 C 0.4771(4) 0.1693(4) 0.5002(3) 0.0392(15) Uani 1 1 d .
H23 H 0.4756 0.1738 0.4577 0.047 Uiso 1 1 calc R
C24 C 0.4267(4) 0.1959(3) 0.5381(3) 0.0302(12) Uani 1 1 d .
H24 H 0.3908 0.2184 0.5216 0.036 Uiso 1 1 calc R
C25 C 0.6335(3) 0.4675(3) 0.8926(3) 0.0241(11) Uani 1 1 d .
H25A H 0.5919 0.4929 0.8925 0.029 Uiso 1 1 calc R
H25B H 0.6790 0.4952 0.9418 0.029 Uiso 1 1 calc R
C26 C 0.6722(3) 0.4696(3) 0.8370(3) 0.0272(12) Uani 1 1 d .
H26A H 0.7173 0.4480 0.8384 0.033 Uiso 1 1 calc R
H26B H 0.6283 0.4421 0.7870 0.033 Uiso 1 1 calc R
O1 O 0.7066(2) 0.5437(2) 0.8564(2) 0.0317(9) Uani 1 1 d .
C27 C 0.7453(4) 0.5541(3) 0.8083(4) 0.0388(15) Uani 1 1 d .
H27A H 0.7019 0.5330 0.7588 0.047 Uiso 1 1 calc R
H27B H 0.7876 0.5296 0.8046 0.047 Uiso 1 1 calc R
C28 C 0.7878(4) 0.6341(4) 0.8382(5) 0.052(2) Uani 1 1 d .
H28A H 0.8266 0.6557 0.8897 0.063 Uiso 1 1 calc R
H28B H 0.8222 0.6420 0.8096 0.063 Uiso 1 1 calc R
O2 O 0.7271(3) 0.6691(2) 0.8349(3) 0.0498(12) Uani 1 1 d .
C29 C 0.7639(5) 0.7455(4) 0.8760(5) 0.067(2) Uani 1 1 d .
H29A H 0.8066 0.7633 0.8581 0.080 Uiso 1 1 calc R
H29B H 0.7931 0.7601 0.9281 0.080 Uiso 1 1 calc R
C30 C 0.6968(5) 0.7789(4) 0.8693(5) 0.062(2) Uani 1 1 d .
H30A H 0.6491 0.7536 0.8779 0.074 Uiso 1 1 calc R
H30B H 0.7206 0.8303 0.9081 0.074 Uiso 1 1 calc R
O3 O 0.6644(3) 0.7764(3) 0.8001(3) 0.0552(13) Uani 1 1 d .
C31 C 0.7156(6) 0.8333(5) 0.7958(5) 0.069(2) Uani 1 1 d .
H31A H 0.7744 0.8330 0.8071 0.083 Uiso 1 1 calc R
H31B H 0.7168 0.8804 0.8322 0.083 Uiso 1 1 calc R
C32 C 0.6816(5) 0.8247(5) 0.7201(5) 0.062(2) Uani 1 1 d .
H32A H 0.7263 0.8567 0.7143 0.074 Uiso 1 1 calc R
H32B H 0.6706 0.7740 0.6841 0.074 Uiso 1 1 calc R
N1 N 0.6038(4) 0.8412(3) 0.7022(3) 0.0504(15) Uani 1 1 d .
H1 H 0.5546 0.8065 0.6846 0.060 Uiso 1 1 calc R
C33 C 0.6042(6) 0.9067(4) 0.7113(4) 0.055(2) Uani 1 1 d .
O4 O 0.6693(4) 0.9603(3) 0.7400(3) 0.0779(19) Uani 1 1 d .
C34 C 0.5194(6) 0.9122(4) 0.6844(4) 0.054(2) Uani 1 1 d .
N2 N 0.4520(4) 0.8507(3) 0.6477(3) 0.0470(14) Uani 1 1 d .
C35 C 0.3760(6) 0.8537(4) 0.6240(4) 0.0507(19) Uani 1 1 d .
C36 C 0.3612(7) 0.9196(5) 0.6358(5) 0.072(3) Uani 1 1 d .
H36 H 0.3058 0.9210 0.6192 0.087 Uiso 1 1 calc R
C37 C 0.4341(8) 0.9823(5) 0.6737(5) 0.076(3) Uani 1 1 d .
H37 H 0.4284 1.0278 0.6823 0.092 Uiso 1 1 calc R
C38 C 0.5127(7) 0.9798(4) 0.6985(5) 0.067(2) Uani 1 1 d .
H38 H 0.5615 1.0227 0.7246 0.080 Uiso 1 1 calc R
C39 C 0.3005(5) 0.7833(5) 0.5835(4) 0.053(2) Uani 1 1 d .
O5 O 0.2281(4) 0.7820(4) 0.5636(3) 0.0704(17) Uani 1 1 d .
N3 N 0.3222(4) 0.7244(3) 0.5718(3) 0.0505(15) Uani 1 1 d .
H3A H 0.3765 0.7305 0.5857 0.061 Uiso 1 1 calc R
C40 C 0.2617(5) 0.6515(4) 0.5375(4) 0.0526(18) Uani 1 1 d .
H40A H 0.2878 0.6159 0.5148 0.063 Uiso 1 1 calc R
H40B H 0.2115 0.6452 0.4985 0.063 Uiso 1 1 calc R
C41 C 0.2345(5) 0.6380(4) 0.5937(4) 0.0548(19) Uani 1 1 d .
H41A H 0.2853 0.6517 0.6363 0.066 Uiso 1 1 calc R
H41B H 0.2007 0.6685 0.6108 0.066 Uiso 1 1 calc R
O6 O 0.1857(3) 0.5643(3) 0.5634(3) 0.0514(12) Uani 1 1 d .
C42 C 0.1332(5) 0.5544(4) 0.6032(5) 0.056(2) Uani 1 1 d .
H42A H 0.0908 0.5783 0.5981 0.068 Uiso 1 1 calc R
H42B H 0.1686 0.5775 0.6558 0.068 Uiso 1 1 calc R
C43 C 0.0886(5) 0.4754(4) 0.5754(4) 0.0485(17) Uani 1 1 d .
H43A H 0.0374 0.4688 0.5880 0.058 Uiso 1 1 calc R
H43B H 0.0705 0.4490 0.5214 0.058 Uiso 1 1 calc R
O57 O 0.1436(3) 0.4463(2) 0.6069(3) 0.0437(11) Uani 1 1 d .
C44 C 0.0973(4) 0.3765(4) 0.5944(4) 0.0438(16) Uani 1 1 d .
H44A H 0.0782 0.3409 0.5419 0.053 Uiso 1 1 calc R
H44B H 0.0463 0.3783 0.6071 0.053 Uiso 1 1 calc R
C45 C 0.1512(4) 0.3525(3) 0.6395(3) 0.0328(13) Uani 1 1 d .
H45A H 0.1850 0.3943 0.6889 0.039 Uiso 1 1 calc R
H45B H 0.1142 0.3147 0.6451 0.039 Uiso 1 1 calc R
O8 O 0.2066(2) 0.3243(2) 0.6069(2) 0.0293(8) Uani 1 1 d .
C46 C 0.2505(3) 0.2953(3) 0.6463(3) 0.0273(12) Uani 1 1 d .
H46A H 0.2097 0.2567 0.6481 0.033 Uiso 1 1 calc R
H46B H 0.2856 0.3339 0.6971 0.033 Uiso 1 1 calc R
C47 C 0.3068(3) 0.2640(3) 0.6078(3) 0.0231(11) Uani 1 1 d .
H47A H 0.3469 0.3029 0.6059 0.028 Uiso 1 1 calc R
H47B H 0.2711 0.2261 0.5568 0.028 Uiso 1 1 calc R
C48 C 0.4596(3) 0.3853(3) 0.7517(3) 0.0218(10) Uani 1 1 d .
C49 C 0.4552(3) 0.4333(3) 0.7371(3) 0.0240(11) Uani 1 1 d .
C50 C 0.4534(3) 0.4893(3) 0.7172(3) 0.0242(11) Uani 1 1 d .
C51 C 0.5276(3) 0.5500(3) 0.7470(3) 0.0267(11) Uani 1 1 d .
H51 H 0.5765 0.5558 0.7834 0.032 Uiso 1 1 calc R
C52 C 0.5295(4) 0.6010(3) 0.7235(3) 0.0311(12) Uani 1 1 d .
H52 H 0.5802 0.6412 0.7428 0.037 Uiso 1 1 calc R
C53 C 0.4567(4) 0.5933(3) 0.6712(3) 0.0331(13) Uani 1 1 d .
C54 C 0.3821(4) 0.5358(3) 0.6436(4) 0.0395(15) Uani 1 1 d .
H54 H 0.3326 0.5317 0.6089 0.047 Uiso 1 1 calc R
C55 C 0.3799(4) 0.4842(3) 0.6669(3) 0.0342(13) Uani 1 1 d .
H55 H 0.3285 0.4451 0.6488 0.041 Uiso 1 1 calc R
C56 C 0.4643(4) 0.6452(3) 0.6444(3) 0.0374(14) Uani 1 1 d .
N4 N 0.4727(4) 0.6866(3) 0.6238(4) 0.0538(16) Uani 1 1 d .
C57 C 0.4614(3) 0.2216(3) 0.7948(3) 0.0264(11) Uani 1 1 d .
C58 C 0.4560(4) 0.1744(3) 0.8129(3) 0.0326(13) Uani 1 1 d .
C59 C 0.4433(4) 0.1228(3) 0.8388(3) 0.0369(14) Uani 1 1 d .
C60 C 0.5081(5) 0.1228(4) 0.8910(4) 0.059(2) Uani 1 1 d .
H60 H 0.5638 0.1560 0.9079 0.071 Uiso 1 1 calc R
C61 C 0.4943(5) 0.0761(4) 0.9189(4) 0.063(2) Uani 1 1 d .
H61 H 0.5398 0.0772 0.9550 0.075 Uiso 1 1 calc R
C62 C 0.4124(5) 0.0268(4) 0.8938(4) 0.0488(18) Uani 1 1 d .
C63 C 0.3496(4) 0.0234(4) 0.8413(4) 0.0534(19) Uani 1 1 d .
H63 H 0.2947 -0.0116 0.8231 0.064 Uiso 1 1 calc R
C64 C 0.3634(4) 0.0706(4) 0.8124(4) 0.0473(17) Uani 1 1 d .
H64 H 0.3180 0.0672 0.7745 0.057 Uiso 1 1 calc R
C65 C 0.3975(5) -0.0241(4) 0.9214(4) 0.055(2) Uani 1 1 d .
N5 N 0.3847(4) -0.0649(4) 0.9424(4) 0.068(2) Uani 1 1 d .
Pt2 Pt 0.978444(12) 0.311590(10) 0.772206(10) 0.02155(6) Uani 1 1 d .
P3 P 0.88070(8) 0.23110(7) 0.65578(7) 0.0214(3) Uani 1 1 d .
C66 C 0.8044(3) 0.1484(3) 0.6405(3) 0.0278(12) Uani 1 1 d .
C67 C 0.7478(4) 0.0981(3) 0.5695(4) 0.0384(15) Uani 1 1 d .
H67 H 0.7496 0.1061 0.5294 0.046 Uiso 1 1 calc R
C68 C 0.6884(4) 0.0357(3) 0.5583(4) 0.0459(18) Uani 1 1 d .
H68 H 0.6497 0.0011 0.5101 0.055 Uiso 1 1 calc R
C69 C 0.6848(4) 0.0235(3) 0.6141(5) 0.053(2) Uani 1 1 d .
H69 H 0.6444 -0.0197 0.6050 0.063 Uiso 1 1 calc R
C70 C 0.7395(4) 0.0732(4) 0.6847(5) 0.0485(18) Uani 1 1 d .
H70 H 0.7362 0.0646 0.7242 0.058 Uiso 1 1 calc R
C71 C 0.7993(4) 0.1359(3) 0.6978(4) 0.0355(14) Uani 1 1 d .
H71 H 0.8368 0.1703 0.7464 0.043 Uiso 1 1 calc R
C72 C 0.9399(3) 0.1978(3) 0.5979(3) 0.0245(11) Uani 1 1 d .
C73 C 0.9935(4) 0.1626(3) 0.6170(3) 0.0312(13) Uani 1 1 d .
H73 H 0.9961 0.1546 0.6578 0.037 Uiso 1 1 calc R
C74 C 1.0425(4) 0.1396(4) 0.5768(4) 0.0414(15) Uani 1 1 d .
H74 H 1.0788 0.1157 0.5898 0.050 Uiso 1 1 calc R
C75 C 1.0390(4) 0.1512(4) 0.5171(3) 0.0411(16) Uani 1 1 d .
H75 H 1.0730 0.1354 0.4896 0.049 Uiso 1 1 calc R
C76 C 0.9864(4) 0.1855(4) 0.4981(3) 0.0378(14) Uani 1 1 d .
H76 H 0.9843 0.1934 0.4574 0.045 Uiso 1 1 calc R
C77 C 0.9368(4) 0.2084(3) 0.5375(3) 0.0321(13) Uani 1 1 d .
H77 H 0.9002 0.2317 0.5235 0.039 Uiso 1 1 calc R
P4 P 1.09038(8) 0.38987(7) 0.88127(7) 0.0206(3) Uani 1 1 d .
C78 C 1.1801(3) 0.3586(3) 0.8911(3) 0.0238(11) Uani 1 1 d .
C79 C 1.2264(3) 0.3630(3) 0.9561(3) 0.0268(11) Uani 1 1 d .
H79 H 1.2094 0.3799 0.9970 0.032 Uiso 1 1 calc R
C80 C 1.2977(4) 0.3426(3) 0.9617(4) 0.0384(15) Uani 1 1 d .
H80 H 1.3285 0.3445 1.0059 0.046 Uiso 1 1 calc R
C81 C 1.3239(4) 0.3195(4) 0.9029(4) 0.0421(16) Uani 1 1 d .
H81 H 1.3732 0.3065 0.9072 0.051 Uiso 1 1 calc R
C82 C 1.2789(4) 0.3155(4) 0.8385(4) 0.0417(16) Uani 1 1 d .
H82 H 1.2978 0.3004 0.7987 0.050 Uiso 1 1 calc R
C83 C 1.2054(4) 0.3333(3) 0.8310(3) 0.0342(13) Uani 1 1 d .
H83 H 1.1729 0.3284 0.7856 0.041 Uiso 1 1 calc R
C84 C 1.0675(3) 0.4051(3) 0.9637(3) 0.0262(11) Uani 1 1 d .
C85 C 1.0292(4) 0.3447(3) 0.9693(3) 0.0346(13) Uani 1 1 d .
H85 H 1.0144 0.2969 0.9309 0.041 Uiso 1 1 calc R
C86 C 1.0127(4) 0.3566(4) 1.0337(4) 0.0467(17) Uani 1 1 d .
H86 H 0.9865 0.3160 1.0385 0.056 Uiso 1 1 calc R
C87 C 1.0335(4) 0.4245(4) 1.0888(4) 0.0462(17) Uani 1 1 d .
H87 H 1.0221 0.4310 1.1317 0.055 Uiso 1 1 calc R
C88 C 1.0710(4) 0.4839(4) 1.0831(3) 0.0433(16) Uani 1 1 d .
H88 H 1.0856 0.5314 1.1220 0.052 Uiso 1 1 calc R
C89 C 1.0876(4) 0.4747(4) 1.0202(3) 0.0371(14) Uani 1 1 d .
H89 H 1.1126 0.5160 1.0160 0.045 Uiso 1 1 calc R
C90 C 0.8148(3) 0.2678(3) 0.6101(3) 0.0259(11) Uani 1 1 d .
H90A H 0.8520 0.3100 0.6106 0.031 Uiso 1 1 calc R
H90B H 0.7824 0.2303 0.5583 0.031 Uiso 1 1 calc R
C91 C 0.7532(3) 0.2914(3) 0.6459(3) 0.0269(11) Uani 1 1 d .
H91A H 0.7144 0.2497 0.6449 0.032 Uiso 1 1 calc R
H91B H 0.7844 0.3297 0.6975 0.032 Uiso 1 1 calc R
O9 O 0.7065(2) 0.3186(2) 0.6055(2) 0.0298(9) Uani 1 1 d .
C92 C 0.6459(4) 0.3402(3) 0.6352(3) 0.0331(13) Uani 1 1 d .
H92A H 0.6755 0.3817 0.6854 0.040 Uiso 1 1 calc R
H92B H 0.6103 0.2996 0.6380 0.040 Uiso 1 1 calc R
C93 C 0.5905(4) 0.3620(3) 0.5881(4) 0.0401(15) Uani 1 1 d .
H93A H 0.5743 0.3269 0.5358 0.048 Uiso 1 1 calc R
H93B H 0.5379 0.3611 0.5987 0.048 Uiso 1 1 calc R
O10 O 0.6340(3) 0.4328(2) 0.6017(3) 0.0410(10) Uani 1 1 d .
C94 C 0.5773(4) 0.4597(4) 0.5682(4) 0.0439(16) Uani 1 1 d .
H94A H 0.5251 0.4515 0.5794 0.053 Uiso 1 1 calc R
H94B H 0.5610 0.4334 0.5144 0.053 Uiso 1 1 calc R
C95 C 0.6200(5) 0.5390(4) 0.5965(4) 0.0499(18) Uani 1 1 d .
H95A H 0.5766 0.5621 0.5919 0.060 Uiso 1 1 calc R
H95B H 0.6558 0.5621 0.6490 0.060 Uiso 1 1 calc R
O11 O 0.6711(3) 0.5502(3) 0.5568(3) 0.0483(12) Uani 1 1 d .
C96 C 0.7183(5) 0.6248(4) 0.5879(4) 0.0523(18) Uani 1 1 d .
H96A H 0.7694 0.6388 0.6303 0.063 Uiso 1 1 calc R
H96B H 0.6835 0.6540 0.6055 0.063 Uiso 1 1 calc R
C97 C 0.7444(5) 0.6405(4) 0.5321(4) 0.0472(17) Uani 1 1 d .
H97A H 0.7727 0.6068 0.5096 0.057 Uiso 1 1 calc R
H97B H 0.6936 0.6329 0.4929 0.057 Uiso 1 1 calc R
N6 N 0.8019(4) 0.7148(3) 0.5676(3) 0.0440(13) Uani 1 1 d .
H6A H 0.8567 0.7225 0.5810 0.053 Uiso 1 1 calc R
C98 C 0.7778(4) 0.7721(4) 0.5813(3) 0.0394(15) Uani 1 1 d .
O12 O 0.7032(3) 0.7685(3) 0.5634(3) 0.0545(13) Uani 1 1 d .
C99 C 0.8491(4) 0.8440(4) 0.6200(3) 0.0380(14) Uani 1 1 d .
N7 N 0.9274(3) 0.8438(3) 0.6428(3) 0.0339(11) Uani 1 1 d .
C100 C 0.9926(4) 0.9065(3) 0.6778(3) 0.0368(14) Uani 1 1 d .
C101 C 0.9825(5) 0.9726(4) 0.6905(4) 0.0491(18) Uani 1 1 d .
H101 H 1.0302 1.0162 0.7141 0.059 Uiso 1 1 calc R
C102 C 0.9011(5) 0.9727(4) 0.6677(5) 0.061(2) Uani 1 1 d .
H102 H 0.8918 1.0171 0.6767 0.073 Uiso 1 1 calc R
C103 C 0.8321(5) 0.9074(4) 0.6313(4) 0.0476(17) Uani 1 1 d .
H103 H 0.7756 0.9064 0.6148 0.057 Uiso 1 1 calc R
C104 C 1.0808(4) 0.9036(4) 0.7029(4) 0.0385(14) Uani 1 1 d .
O13 O 1.1431(3) 0.9586(3) 0.7313(3) 0.0546(13) Uani 1 1 d .
N8 N 1.0825(3) 0.8377(3) 0.6895(3) 0.0387(12) Uani 1 1 d .
H8A H 1.0343 0.8018 0.6718 0.046 Uiso 1 1 calc R
C105 C 1.1618(5) 0.8230(4) 0.7031(4) 0.0513(18) Uani 1 1 d .
H10A H 1.2033 0.8553 0.6949 0.062 Uiso 1 1 calc R
H10B H 1.1510 0.7723 0.6674 0.062 Uiso 1 1 calc R
C106 C 1.2003(4) 0.8339(4) 0.7795(5) 0.057(2) Uani 1 1 d .
H10C H 1.2585 0.8324 0.7885 0.068 Uiso 1 1 calc R
H10D H 1.2037 0.8820 0.8159 0.068 Uiso 1 1 calc R
O14 O 1.1491(3) 0.7781(3) 0.7869(3) 0.0517(13) Uani 1 1 d .
C107 C 1.1819(5) 0.7873(4) 0.8590(5) 0.0559(19) Uani 1 1 d .
H10E H 1.1350 0.7626 0.8689 0.067 Uiso 1 1 calc R
H10F H 1.2028 0.8398 0.8945 0.067 Uiso 1 1 calc R
C108 C 1.2520(5) 0.7586(4) 0.8715(5) 0.057(2) Uani 1 1 d .
H10G H 1.2958 0.7773 0.8550 0.068 Uiso 1 1 calc R
H10H H 1.2789 0.7752 0.9244 0.068 Uiso 1 1 calc R
O15 O 1.2195(3) 0.6815(2) 0.8322(3) 0.0469(12) Uani 1 1 d .
C109 C 1.2849(4) 0.6517(4) 0.8411(5) 0.0514(19) Uani 1 1 d .
H10I H 1.3211 0.6753 0.8935 0.062 Uiso 1 1 calc R
H10J H 1.3210 0.6609 0.8142 0.062 Uiso 1 1 calc R
C110 C 1.2458(4) 0.5713(4) 0.8121(4) 0.0413(15) Uani 1 1 d .
H11A H 1.2027 0.5487 0.7622 0.050 Uiso 1 1 calc R
H11B H 1.2900 0.5488 0.8098 0.050 Uiso 1 1 calc R
O16 O 1.2073(3) 0.5603(2) 0.8602(2) 0.0336(9) Uani 1 1 d .
C111 C 1.1764(4) 0.4855(3) 0.8409(3) 0.0300(12) Uani 1 1 d .
H11C H 1.2232 0.4659 0.8424 0.036 Uiso 1 1 calc R
H11D H 1.1325 0.4569 0.7909 0.036 Uiso 1 1 calc R
C112 C 1.1391(4) 0.4812(3) 0.8960(3) 0.0286(12) Uani 1 1 d .
H11E H 1.0957 0.5047 0.8960 0.034 Uiso 1 1 calc R
H11F H 1.1846 0.5096 0.9452 0.034 Uiso 1 1 calc R
C113 C 0.9629(3) 0.3928(3) 0.7543(3) 0.0222(11) Uani 1 1 d .
C114 C 0.9554(3) 0.4401(3) 0.7393(3) 0.0266(12) Uani 1 1 d .
C115 C 0.9501(3) 0.4940(3) 0.7163(3) 0.0253(11) Uani 1 1 d .
C116 C 1.0220(3) 0.5558(3) 0.7443(3) 0.0283(12) Uani 1 1 d .
H116 H 1.0716 0.5640 0.7818 0.034 Uiso 1 1 calc R
C117 C 1.0217(4) 0.6043(3) 0.7183(3) 0.0318(13) Uani 1 1 d .
H117 H 1.0705 0.6462 0.7380 0.038 Uiso 1 1 calc R
C118 C 0.9487(4) 0.5918(3) 0.6625(3) 0.0340(13) Uani 1 1 d .
C119 C 0.8758(4) 0.5325(3) 0.6358(4) 0.0431(16) Uani 1 1 d .
H119 H 0.8259 0.5256 0.5995 0.052 Uiso 1 1 calc R
C120 C 0.8761(4) 0.4834(3) 0.6623(3) 0.0370(14) Uani 1 1 d .
H120 H 0.8263 0.4426 0.6441 0.044 Uiso 1 1 calc R
C121 C 0.9531(4) 0.6409(3) 0.6325(3) 0.0379(14) Uani 1 1 d .
N9 N 0.9584(4) 0.6796(3) 0.6083(3) 0.0528(16) Uani 1 1 d .
C122 C 1.0010(4) 0.2341(3) 0.7933(3) 0.0296(12) Uani 1 1 d .
C123 C 1.0256(4) 0.1941(3) 0.8129(3) 0.0370(14) Uani 1 1 d .
C124 C 1.0625(4) 0.1540(3) 0.8432(4) 0.0394(15) Uani 1 1 d .
C125 C 1.0173(6) 0.1119(5) 0.8658(6) 0.079(3) Uani 1 1 d .
H125 H 0.9610 0.1097 0.8623 0.095 Uiso 1 1 calc R
C126 C 1.0540(7) 0.0730(6) 0.8937(7) 0.101(4) Uani 1 1 d .
H126 H 1.0228 0.0450 0.9101 0.121 Uiso 1 1 calc R
C127 C 1.1354(6) 0.0737(5) 0.8983(5) 0.069(3) Uani 1 1 d .
C128 C 1.1805(5) 0.1150(4) 0.8754(5) 0.066(2) Uani 1 1 d .
H128 H 1.2358 0.1153 0.8769 0.079 Uiso 1 1 calc R
C129 C 1.1445(4) 0.1563(4) 0.8500(4) 0.0499(18) Uani 1 1 d .
H129 H 1.1772 0.1870 0.8370 0.060 Uiso 1 1 calc R
C130 C 1.1702(8) 0.0305(7) 0.9226(7) 0.099(4) Uani 1 1 d .
N10 N 1.1922(8) -0.0087(7) 0.9387(7) 0.139(5) Uani 1 1 d .
C131 C 0.5070(7) 0.8229(6) 0.8342(6) 0.095(3) Uani 1 1 d .
H131 H 0.5391 0.7958 0.8076 0.114 Uiso 1 1 calc R
Cl1 Cl 0.4995(2) 0.7968(3) 0.8978(3) 0.159(2) Uani 1 1 d .
Cl2 Cl 0.4101(2) 0.7995(3) 0.77071(18) 0.1469(17) Uani 1 1 d .
Cl3 Cl 0.5651(3) 0.91316(19) 0.8751(3) 0.182(2) Uani 1 1 d .
C132 C 0.7729(7) 0.0723(7) 0.8949(7) 0.103(4) Uani 1 1 d .
H132 H 0.7342 0.0401 0.8426 0.124 Uiso 1 1 calc R
Cl4 Cl 0.7129(3) 0.0752(3) 0.9468(3) 0.1620(17) Uani 1 1 d .
Cl5 Cl 0.8493(3) 0.0339(3) 0.9133(4) 0.187(2) Uani 1 1 d .
Cl6 Cl 0.8213(4) 0.1547(2) 0.9034(3) 0.178(2) Uani 1 1 d .
C133 C 0.9975(7) 0.8450(6) 0.8709(9) 0.198(2) Uani 1 1 d D
H133 H 1.0574 0.8694 0.8783 0.254 Uiso 1 1 calc R
Cl7 Cl 0.9372(6) 0.7997(7) 0.7829(4) 0.198(2) Uani 1 1 d D
Cl8 Cl 0.9935(3) 0.7902(4) 0.9079(4) 0.198(2) Uani 1 1 d D
Cl9 Cl 0.9581(3) 0.9097(3) 0.9281(3) 0.198(2) Uani 1 1 d D

loop_
_atom_site_aniso_label
_atom_site_aniso_U_11
_atom_site_aniso_U_22
_atom_site_aniso_U_33
_atom_site_aniso_U_23
_atom_site_aniso_U_13
_atom_site_aniso_U_12
Pt1 0.02137(10) 0.01583(9) 0.01879(10) 0.00802(8) 0.00660(8) 0.00508(7)
P1 0.0209(6) 0.0181(6) 0.0189(6) 0.0089(5) 0.0065(5) 0.0060(5)
C1 0.023(2) 0.022(2) 0.030(3) 0.012(2) 0.013(2) 0.009(2)
C2 0.048(4) 0.051(4) 0.039(4) 0.029(3) 0.023(3) 0.033(3)
C3 0.067(5) 0.069(5) 0.056(5) 0.036(4) 0.041(4) 0.049(4)
C4 0.049(4) 0.060(5) 0.080(6) 0.034(5) 0.031(4) 0.036(4)
C5 0.038(4) 0.056(5) 0.052(5) 0.016(4) 0.001(3) 0.028(3)
C6 0.028(3) 0.031(3) 0.031(3) 0.009(3) 0.003(3) 0.011(2)
C7 0.019(2) 0.033(3) 0.017(2) 0.011(2) 0.006(2) 0.011(2)
C8 0.029(3) 0.037(3) 0.026(3) 0.016(3) 0.006(2) 0.008(2)
C9 0.033(3) 0.068(5) 0.034(4) 0.033(4) 0.010(3) 0.007(3)
C10 0.036(3) 0.080(5) 0.026(3) 0.028(4) 0.016(3) 0.023(4)
C11 0.046(4) 0.068(5) 0.027(3) 0.018(3) 0.022(3) 0.035(4)
C12 0.040(3) 0.041(3) 0.029(3) 0.017(3) 0.015(3) 0.021(3)
P2 0.0215(6) 0.0164(6) 0.0199(6) 0.0059(5) 0.0062(5) 0.0057(5)
C13 0.023(3) 0.014(2) 0.033(3) 0.004(2) 0.008(2) 0.003(2)
C14 0.031(3) 0.033(3) 0.041(4) 0.020(3) 0.009(3) 0.006(3)
C15 0.032(3) 0.043(4) 0.068(5) 0.034(4) 0.019(3) 0.008(3)
C16 0.034(3) 0.025(3) 0.088(6) 0.022(4) 0.019(4) 0.004(3)
C17 0.031(3) 0.024(3) 0.067(5) -0.006(3) 0.016(3) 0.003(3)
C18 0.027(3) 0.030(3) 0.041(4) -0.002(3) 0.010(3) 0.004(3)
C19 0.020(2) 0.025(3) 0.021(3) 0.004(2) 0.006(2) 0.005(2)
C20 0.034(3) 0.034(3) 0.034(3) 0.015(3) 0.013(3) 0.016(3)
C21 0.040(3) 0.042(4) 0.044(4) 0.014(3) 0.017(3) 0.023(3)
C22 0.039(4) 0.049(4) 0.040(4) 0.005(3) 0.024(3) 0.017(3)
C23 0.035(3) 0.048(4) 0.027(3) 0.011(3) 0.016(3) 0.011(3)
C24 0.028(3) 0.030(3) 0.022(3) 0.006(2) 0.006(2) 0.009(2)
C25 0.025(3) 0.018(2) 0.024(3) 0.010(2) 0.006(2) 0.004(2)
C26 0.024(3) 0.024(3) 0.029(3) 0.013(2) 0.007(2) 0.004(2)
O1 0.034(2) 0.0244(19) 0.031(2) 0.0163(17) 0.0062(18) 0.0006(17)
C27 0.030(3) 0.044(4) 0.047(4) 0.029(3) 0.014(3) 0.007(3)
C28 0.029(3) 0.055(4) 0.083(6) 0.051(4) 0.014(3) 0.006(3)
O2 0.036(2) 0.038(3) 0.067(3) 0.031(2) 0.007(2) 0.003(2)
C29 0.057(5) 0.043(4) 0.076(6) 0.031(4) -0.004(4) 0.003(4)
C30 0.068(5) 0.048(4) 0.058(5) 0.022(4) 0.011(4) 0.017(4)
O3 0.060(3) 0.044(3) 0.065(3) 0.032(3) 0.021(3) 0.016(2)
C31 0.064(5) 0.053(5) 0.078(6) 0.033(5) 0.016(5) 0.004(4)
C32 0.070(5) 0.052(5) 0.070(6) 0.034(4) 0.033(5) 0.016(4)
N1 0.062(4) 0.037(3) 0.056(4) 0.025(3) 0.028(3) 0.013(3)
C33 0.081(6) 0.046(4) 0.045(4) 0.025(4) 0.031(4) 0.016(4)
O4 0.099(5) 0.047(3) 0.076(4) 0.034(3) 0.028(4) 0.000(3)
C34 0.099(6) 0.031(3) 0.044(4) 0.021(3) 0.042(4) 0.024(4)
N2 0.076(4) 0.042(3) 0.036(3) 0.025(3) 0.026(3) 0.027(3)
C35 0.090(6) 0.051(4) 0.038(4) 0.031(4) 0.036(4) 0.041(4)
C36 0.128(9) 0.077(6) 0.062(5) 0.049(5) 0.061(6) 0.068(7)
C37 0.138(10) 0.048(5) 0.075(6) 0.038(5) 0.062(7) 0.048(6)
C38 0.108(8) 0.044(4) 0.064(5) 0.028(4) 0.048(6) 0.032(5)
C39 0.076(5) 0.079(6) 0.030(4) 0.038(4) 0.025(4) 0.048(5)
O5 0.079(4) 0.104(5) 0.053(3) 0.048(3) 0.024(3) 0.057(4)
N3 0.058(4) 0.057(4) 0.045(3) 0.031(3) 0.016(3) 0.024(3)
C40 0.055(4) 0.060(5) 0.043(4) 0.027(4) 0.015(4) 0.020(4)
C41 0.070(5) 0.053(5) 0.053(5) 0.026(4) 0.031(4) 0.029(4)
O6 0.060(3) 0.062(3) 0.049(3) 0.029(3) 0.031(3) 0.033(3)
C42 0.071(5) 0.066(5) 0.062(5) 0.041(4) 0.037(4) 0.041(4)
C43 0.049(4) 0.065(5) 0.048(4) 0.034(4) 0.019(3) 0.036(4)
O57 0.042(2) 0.043(3) 0.052(3) 0.026(2) 0.015(2) 0.023(2)
C44 0.034(3) 0.050(4) 0.053(4) 0.027(3) 0.016(3) 0.019(3)
C45 0.032(3) 0.038(3) 0.035(3) 0.019(3) 0.016(3) 0.019(3)
O8 0.0257(19) 0.034(2) 0.030(2) 0.0146(18) 0.0103(17) 0.0150(17)
C46 0.023(3) 0.030(3) 0.026(3) 0.013(2) 0.004(2) 0.011(2)
C47 0.024(2) 0.023(2) 0.020(3) 0.008(2) 0.006(2) 0.011(2)
C48 0.021(2) 0.020(2) 0.020(2) 0.007(2) 0.007(2) 0.005(2)
C49 0.023(2) 0.022(3) 0.020(3) 0.009(2) 0.004(2) 0.004(2)
C50 0.025(3) 0.023(3) 0.023(3) 0.011(2) 0.005(2) 0.008(2)
C51 0.025(3) 0.026(3) 0.026(3) 0.011(2) 0.006(2) 0.010(2)
C52 0.031(3) 0.024(3) 0.033(3) 0.012(2) 0.010(3) 0.005(2)
C53 0.038(3) 0.026(3) 0.036(3) 0.017(3) 0.010(3) 0.014(3)
C54 0.038(3) 0.033(3) 0.042(4) 0.022(3) -0.001(3) 0.012(3)
C55 0.030(3) 0.024(3) 0.038(3) 0.015(3) 0.000(3) 0.002(2)
C56 0.041(3) 0.029(3) 0.039(3) 0.017(3) 0.008(3) 0.011(3)
N4 0.061(4) 0.040(3) 0.064(4) 0.033(3) 0.013(3) 0.018(3)
C57 0.029(3) 0.022(3) 0.022(3) 0.009(2) 0.005(2) 0.006(2)
C58 0.035(3) 0.028(3) 0.031(3) 0.016(3) 0.008(3) 0.007(2)
C59 0.042(3) 0.031(3) 0.034(3) 0.019(3) 0.005(3) 0.007(3)
C60 0.045(4) 0.061(5) 0.065(5) 0.048(4) -0.005(4) -0.001(4)
C61 0.052(4) 0.060(5) 0.069(5) 0.048(4) -0.006(4) 0.003(4)
C62 0.057(4) 0.040(4) 0.049(4) 0.033(3) 0.007(3) 0.006(3)
C63 0.038(4) 0.046(4) 0.073(5) 0.039(4) 0.004(4) 0.005(3)
C64 0.044(4) 0.047(4) 0.056(4) 0.040(4) 0.006(3) 0.009(3)
C65 0.051(4) 0.056(4) 0.048(4) 0.036(4) -0.001(3) -0.002(3)
N5 0.068(4) 0.067(4) 0.070(5) 0.053(4) 0.007(4) 0.006(4)
Pt2 0.02309(10) 0.01854(10) 0.01851(11) 0.00664(8) 0.00408(8) 0.00771(8)
P3 0.0208(6) 0.0189(6) 0.0189(6) 0.0056(5) 0.0045(5) 0.0071(5)
C66 0.022(3) 0.017(2) 0.035(3) 0.004(2) 0.011(2) 0.005(2)
C67 0.028(3) 0.030(3) 0.036(3) 0.000(3) 0.011(3) 0.005(2)
C68 0.029(3) 0.025(3) 0.053(4) -0.004(3) 0.011(3) 0.001(3)
C69 0.035(4) 0.024(3) 0.091(6) 0.019(4) 0.027(4) 0.008(3)
C70 0.045(4) 0.038(4) 0.077(5) 0.035(4) 0.033(4) 0.016(3)
C71 0.029(3) 0.027(3) 0.044(4) 0.012(3) 0.013(3) 0.008(2)
C72 0.017(2) 0.021(2) 0.026(3) 0.004(2) 0.007(2) 0.007(2)
C73 0.029(3) 0.033(3) 0.028(3) 0.009(2) 0.010(2) 0.016(2)
C74 0.029(3) 0.044(4) 0.045(4) 0.018(3) 0.008(3) 0.018(3)
C75 0.026(3) 0.047(4) 0.033(3) 0.005(3) 0.013(3) 0.007(3)
C76 0.033(3) 0.049(4) 0.029(3) 0.014(3) 0.015(3) 0.014(3)
C77 0.031(3) 0.032(3) 0.029(3) 0.012(3) 0.008(3) 0.012(2)
P4 0.0219(6) 0.0195(6) 0.0181(6) 0.0073(5) 0.0049(5) 0.0090(5)
C78 0.020(2) 0.022(2) 0.027(3) 0.010(2) 0.007(2) 0.008(2)
C79 0.022(3) 0.025(3) 0.023(3) 0.005(2) 0.005(2) 0.005(2)
C80 0.022(3) 0.042(4) 0.044(4) 0.020(3) 0.002(3) 0.011(3)
C81 0.026(3) 0.050(4) 0.062(5) 0.031(4) 0.021(3) 0.019(3)
C82 0.050(4) 0.047(4) 0.053(4) 0.030(3) 0.035(4) 0.029(3)
C83 0.040(3) 0.037(3) 0.037(3) 0.021(3) 0.019(3) 0.022(3)
C84 0.023(2) 0.036(3) 0.019(3) 0.011(2) 0.007(2) 0.015(2)
C85 0.030(3) 0.037(3) 0.033(3) 0.014(3) 0.013(3) 0.010(3)
C86 0.036(3) 0.071(5) 0.049(4) 0.040(4) 0.023(3) 0.019(3)
C87 0.039(4) 0.075(5) 0.030(3) 0.023(4) 0.016(3) 0.031(4)
C88 0.047(4) 0.056(4) 0.025(3) 0.012(3) 0.014(3) 0.030(3)
C89 0.041(3) 0.046(4) 0.025(3) 0.014(3) 0.011(3) 0.023(3)
C90 0.023(3) 0.029(3) 0.020(3) 0.009(2) 0.003(2) 0.010(2)
C91 0.026(3) 0.027(3) 0.024(3) 0.010(2) 0.007(2) 0.011(2)
O9 0.0260(19) 0.036(2) 0.033(2) 0.0186(18) 0.0109(17) 0.0164(17)
C92 0.032(3) 0.036(3) 0.041(3) 0.021(3) 0.020(3) 0.018(3)
C93 0.032(3) 0.040(3) 0.054(4) 0.026(3) 0.016(3) 0.015(3)
O10 0.038(2) 0.036(2) 0.055(3) 0.026(2) 0.016(2) 0.018(2)
C94 0.042(4) 0.054(4) 0.048(4) 0.033(4) 0.016(3) 0.022(3)
C95 0.058(4) 0.058(5) 0.062(5) 0.040(4) 0.035(4) 0.035(4)
O11 0.061(3) 0.045(3) 0.048(3) 0.024(2) 0.029(3) 0.022(2)
C96 0.069(5) 0.045(4) 0.046(4) 0.022(3) 0.025(4) 0.019(4)
C97 0.049(4) 0.040(4) 0.044(4) 0.021(3) 0.010(3) 0.007(3)
N6 0.043(3) 0.042(3) 0.040(3) 0.021(3) 0.007(3) 0.008(3)
C98 0.043(4) 0.050(4) 0.035(3) 0.029(3) 0.013(3) 0.019(3)
O12 0.042(3) 0.074(4) 0.052(3) 0.040(3) 0.010(2) 0.018(3)
C99 0.049(4) 0.040(3) 0.035(3) 0.024(3) 0.017(3) 0.020(3)
N7 0.038(3) 0.036(3) 0.030(3) 0.018(2) 0.011(2) 0.013(2)
C100 0.048(4) 0.033(3) 0.036(3) 0.019(3) 0.019(3) 0.018(3)
C101 0.061(5) 0.032(3) 0.056(4) 0.020(3) 0.023(4) 0.019(3)
C102 0.072(5) 0.042(4) 0.086(6) 0.035(4) 0.035(5) 0.036(4)
C103 0.048(4) 0.051(4) 0.057(4) 0.031(4) 0.021(4) 0.028(4)
C104 0.042(3) 0.041(4) 0.038(4) 0.023(3) 0.017(3) 0.014(3)
O13 0.045(3) 0.037(3) 0.077(4) 0.029(3) 0.018(3) 0.008(2)
N8 0.039(3) 0.033(3) 0.047(3) 0.022(3) 0.015(3) 0.014(2)
C105 0.048(4) 0.050(4) 0.073(5) 0.038(4) 0.026(4) 0.025(4)
C106 0.038(4) 0.048(4) 0.090(6) 0.047(4) 0.013(4) 0.008(3)
O14 0.043(3) 0.044(3) 0.073(4) 0.040(3) 0.010(3) 0.013(2)
C107 0.056(5) 0.047(4) 0.069(5) 0.032(4) 0.020(4) 0.020(4)
C108 0.051(4) 0.039(4) 0.073(5) 0.035(4) 0.003(4) 0.009(3)
O15 0.035(2) 0.036(2) 0.064(3) 0.031(2) 0.003(2) 0.007(2)
C109 0.029(3) 0.055(4) 0.077(5) 0.047(4) 0.008(3) 0.008(3)
C110 0.030(3) 0.049(4) 0.054(4) 0.034(3) 0.014(3) 0.013(3)
O16 0.035(2) 0.025(2) 0.036(2) 0.0161(18) 0.0061(18) 0.0059(17)
C111 0.026(3) 0.024(3) 0.033(3) 0.012(2) 0.007(2) 0.007(2)
C112 0.031(3) 0.021(3) 0.026(3) 0.008(2) 0.003(2) 0.008(2)
C113 0.020(2) 0.019(2) 0.016(2) 0.002(2) 0.002(2) 0.005(2)
C114 0.025(3) 0.025(3) 0.021(3) 0.006(2) 0.004(2) 0.006(2)
C115 0.029(3) 0.020(2) 0.020(3) 0.006(2) 0.004(2) 0.008(2)
C116 0.027(3) 0.030(3) 0.025(3) 0.011(2) 0.008(2) 0.012(2)
C117 0.033(3) 0.027(3) 0.032(3) 0.013(2) 0.007(3) 0.010(2)
C118 0.042(3) 0.028(3) 0.033(3) 0.015(3) 0.011(3) 0.017(3)
C119 0.037(3) 0.036(3) 0.044(4) 0.021(3) -0.006(3) 0.009(3)
C120 0.035(3) 0.025(3) 0.040(3) 0.015(3) -0.001(3) 0.007(2)
C121 0.040(3) 0.032(3) 0.036(3) 0.014(3) 0.009(3) 0.014(3)
N9 0.063(4) 0.039(3) 0.055(4) 0.029(3) 0.010(3) 0.015(3)
C122 0.030(3) 0.024(3) 0.022(3) 0.008(2) -0.001(2) 0.004(2)
C123 0.043(3) 0.025(3) 0.034(3) 0.009(3) 0.009(3) 0.013(3)
C124 0.050(4) 0.034(3) 0.039(4) 0.020(3) 0.016(3) 0.020(3)
C125 0.085(6) 0.110(8) 0.129(9) 0.102(7) 0.069(7) 0.067(6)
C126 0.121(9) 0.131(10) 0.166(11) 0.130(10) 0.099(9) 0.084(8)
C127 0.101(7) 0.075(6) 0.090(7) 0.065(6) 0.059(6) 0.061(6)
C128 0.061(5) 0.057(5) 0.091(7) 0.043(5) 0.024(5) 0.033(4)
C129 0.044(4) 0.043(4) 0.069(5) 0.032(4) 0.018(4) 0.020(3)
C130 0.134(10) 0.135(10) 0.128(10) 0.109(9) 0.078(8) 0.106(9)
N10 0.166(11) 0.200(12) 0.193(12) 0.158(11) 0.110(10) 0.143(10)
C131 0.099(8) 0.087(8) 0.093(8) 0.053(7) 0.017(7) 0.025(6)
Cl1 0.104(2) 0.280(6) 0.223(5) 0.217(5) 0.082(3) 0.085(3)
Cl2 0.116(3) 0.275(5) 0.083(2) 0.091(3) 0.053(2) 0.100(3)
Cl3 0.200(4) 0.081(2) 0.241(5) 0.024(3) 0.162(4) 0.019(3)
C132 0.078(7) 0.112(9) 0.123(10) 0.055(8) 0.051(7) 0.025(7)
Cl4 0.144(4) 0.185(4) 0.155(4) 0.078(3) 0.079(3) 0.035(3)
Cl5 0.120(3) 0.171(4) 0.330(7) 0.167(5) 0.088(4) 0.059(3)
Cl6 0.255(6) 0.106(3) 0.230(5) 0.107(3) 0.131(5) 0.066(3)
C133 0.153(4) 0.166(4) 0.208(5) 0.071(4) 0.044(4) -0.002(3)
Cl7 0.153(4) 0.166(4) 0.208(5) 0.071(4) 0.044(4) -0.002(3)
Cl8 0.153(4) 0.166(4) 0.208(5) 0.071(4) 0.044(4) -0.002(3)
Cl9 0.153(4) 0.166(4) 0.208(5) 0.071(4) 0.044(4) -0.002(3)

loop_
_atom_type_symbol
_atom_type_description
_atom_type_scat_dispersion_real
_atom_type_scat_dispersion_imag
_atom_type_scat_source
C C 0.0033 0.0016 'International Tables Vol C Tables 4.2.6.8 and 6.1.1.4'
H H 0.0000 0.0000 'International Tables Vol C Tables 4.2.6.8 and 6.1.1.4'
N N 0.0061 0.0033 'International Tables Vol C Tables 4.2.6.8 and 6.1.1.4'
O O 0.0106 0.0060 'International Tables Vol C Tables 4.2.6.8 and 6.1.1.4'
P P 0.1023 0.0942 'International Tables Vol C Tables 4.2.6.8 and 6.1.1.4'
Pt Pt -1.7033 8.3905 'International Tables Vol C Tables 4.2.6.8 and 6.1.1.4'
Cl Cl 0.1484 0.1585 'International Tables Vol C Tables 4.2.6.8 and 6.1.1.4'

loop_
_geom_angle_atom_site_label_1
_geom_angle_atom_site_label_2
_geom_angle_atom_site_label_3
_geom_angle
C57 Pt1 C48 176.0(2)
C57 Pt1 P1 88.74(15)
C48 Pt1 P1 91.72(14)
C57 Pt1 P2 91.82(15)
C48 Pt1 P2 88.52(14)
P1 Pt1 P2 168.40(5)
C7 P1 C1 105.0(2)
C7 P1 C25 102.8(2)
C1 P1 C25 102.7(2)
C7 P1 Pt1 117.46(17)
C1 P1 Pt1 110.83(18)
C25 P1 Pt1 116.43(17)
C6 C1 C2 119.6(5)
C6 C1 P1 122.2(4)
C2 C1 P1 117.9(4)
C3 C2 C1 120.4(6)
C3 C2 H2 119.8
C1 C2 H2 119.8
C4 C3 C2 119.4(7)
C4 C3 H3 120.3
C2 C3 H3 120.3
C3 C4 C5 120.7(7)
C3 C4 H4 119.6
C5 C4 H4 119.6
C4 C5 C6 120.2(7)
C4 C5 H5 119.9
C6 C5 H5 119.9
C5 C6 C1 119.6(6)
C5 C6 H6 120.2
C1 C6 H6 120.2
C12 C7 C8 118.6(5)
C12 C7 P1 122.8(4)
C8 C7 P1 118.6(4)
C7 C8 C9 119.3(6)
C7 C8 H8 120.3
C9 C8 H8 120.3
C10 C9 C8 121.2(6)
C10 C9 H9 119.4
C8 C9 H9 119.4
C9 C10 C11 120.5(6)
C9 C10 H10 119.8
C11 C10 H10 119.8
C10 C11 C12 119.8(7)
C10 C11 H11 120.1
C12 C11 H11 120.1
C7 C12 C11 120.6(6)
C7 C12 H12 119.7
C11 C12 H12 119.7
C13 P2 C19 103.9(2)
C13 P2 C47 102.6(2)
C19 P2 C47 105.5(2)
C13 P2 Pt1 120.81(19)
C19 P2 Pt1 105.44(17)
C47 P2 Pt1 116.93(17)
C14 C13 C18 119.1(5)
C14 C13 P2 122.1(4)
C18 C13 P2 118.8(5)
C13 C14 C15 120.2(6)
C13 C14 H14 119.9
C15 C14 H14 119.9
C16 C15 C14 120.2(7)
C16 C15 H15 119.9
C14 C15 H15 119.9
C17 C16 C15 120.2(6)
C17 C16 H16 119.9
C15 C16 H16 119.9
C16 C17 C18 121.5(7)
C16 C17 H17 119.3
C18 C17 H17 119.3
C13 C18 C17 118.7(7)
C13 C18 H18 120.6
C17 C18 H18 120.6
C24 C19 C20 119.1(5)
C24 C19 P2 122.4(4)
C20 C19 P2 118.5(4)
C21 C20 C19 120.8(6)
C21 C20 H20 119.6
C19 C20 H20 119.6
C20 C21 C22 119.8(6)
C20 C21 H21 120.1
C22 C21 H21 120.1
C23 C22 C21 119.9(6)
C23 C22 H22 120.0
C21 C22 H22 120.0
C22 C23 C24 120.7(6)
C22 C23 H23 119.7
C24 C23 H23 119.7
C23 C24 C19 119.6(6)
C23 C24 H24 120.2
C19 C24 H24 120.2
C26 C25 P1 115.7(4)
C26 C25 H25A 108.4
P1 C25 H25A 108.4
C26 C25 H25B 108.4
P1 C25 H25B 108.4
H25A C25 H25B 107.4
O1 C26 C25 106.5(4)
O1 C26 H26A 110.4
C25 C26 H26A 110.4
O1 C26 H26B 110.4
C25 C26 H26B 110.4
H26A C26 H26B 108.6
C26 O1 C27 112.8(4)
O1 C27 C28 108.5(6)
O1 C27 H27A 110.0
C28 C27 H27A 110.0
O1 C27 H27B 110.0
C28 C27 H27B 110.0
H27A C27 H27B 108.4
O2 C28 C27 111.0(5)
O2 C28 H28A 109.4
C27 C28 H28A 109.4
O2 C28 H28B 109.4
C27 C28 H28B 109.4
H28A C28 H28B 108.0
C29 O2 C28 112.8(5)
O2 C29 C30 110.0(6)
O2 C29 H29A 109.7
C30 C29 H29A 109.7
O2 C29 H29B 109.7
C30 C29 H29B 109.7
H29A C29 H29B 108.2
O3 C30 C29 114.6(7)
O3 C30 H30A 108.6
C29 C30 H30A 108.6
O3 C30 H30B 108.6
C29 C30 H30B 108.6
H30A C30 H30B 107.6
C31 O3 C30 112.6(6)
O3 C31 C32 110.1(7)
O3 C31 H31A 109.6
C32 C31 H31A 109.6
O3 C31 H31B 109.6
C32 C31 H31B 109.6
H31A C31 H31B 108.2
N1 C32 C31 115.8(7)
N1 C32 H32A 108.3
C31 C32 H32A 108.3
N1 C32 H32B 108.3
C31 C32 H32B 108.3
H32A C32 H32B 107.4
C33 N1 C32 123.0(7)
C33 N1 H1 118.5
C32 N1 H1 118.5
O4 C33 N1 123.7(9)
O4 C33 C34 120.5(7)
N1 C33 C34 115.8(7)
N2 C34 C38 122.5(9)
N2 C34 C33 117.6(6)
C38 C34 C33 119.9(8)
C35 N2 C34 119.2(7)
N2 C35 C36 123.3(8)
N2 C35 C39 118.1(6)
C36 C35 C39 118.6(8)
C37 C36 C35 115.2(9)
C37 C36 H36 122.4
C35 C36 H36 122.4
C38 C37 C36 121.8(8)
C38 C37 H37 119.1
C36 C37 H37 119.1
C37 C38 C34 117.9(9)
C37 C38 H38 121.0
C34 C38 H38 121.0
O5 C39 N3 124.5(8)
O5 C39 C35 122.0(7)
N3 C39 C35 113.5(7)
C39 N3 C40 124.0(7)
C39 N3 H3A 118.0
C40 N3 H3A 118.0
N3 C40 C41 109.9(6)
N3 C40 H40A 109.7
C41 C40 H40A 109.7
N3 C40 H40B 109.7
C41 C40 H40B 109.7
H40A C40 H40B 108.2
O6 C41 C40 110.3(6)
O6 C41 H41A 109.6
C40 C41 H41A 109.6
O6 C41 H41B 109.6
C40 C41 H41B 109.6
H41A C41 H41B 108.1
C41 O6 C42 111.3(6)
O6 C42 C43 110.7(6)
O6 C42 H42A 109.5
C43 C42 H42A 109.5
O6 C42 H42B 109.5
C43 C42 H42B 109.5
H42A C42 H42B 108.1
O57 C43 C42 110.2(6)
O57 C43 H43A 109.6
C42 C43 H43A 109.6
O57 C43 H43B 109.6
C42 C43 H43B 109.6
H43A C43 H43B 108.1
C44 O57 C43 110.8(5)
O57 C44 C45 110.6(5)
O57 C44 H44A 109.5
C45 C44 H44A 109.5
O57 C44 H44B 109.5
C45 C44 H44B 109.5
H44A C44 H44B 108.1
O8 C45 C44 111.4(5)
O8 C45 H45A 109.3
C44 C45 H45A 109.3
O8 C45 H45B 109.3
C44 C45 H45B 109.3
H45A C45 H45B 108.0
C46 O8 C45 110.5(4)
O8 C46 C47 108.2(4)
O8 C46 H46A 110.1
C47 C46 H46A 110.1
O8 C46 H46B 110.1
C47 C46 H46B 110.1
H46A C46 H46B 108.4
C46 C47 P2 111.8(4)
C46 C47 H47A 109.3
P2 C47 H47A 109.3
C46 C47 H47B 109.3
P2 C47 H47B 109.3
H47A C47 H47B 107.9
C49 C48 Pt1 177.7(5)
C48 C49 C50 176.3(6)
C55 C50 C51 119.0(5)
C55 C50 C49 121.6(5)
C51 C50 C49 119.4(5)
C52 C51 C50 120.3(5)
C52 C51 H51 119.8
C50 C51 H51 119.8
C51 C52 C53 119.7(5)
C51 C52 H52 120.1
C53 C52 H52 120.1
C54 C53 C52 120.8(5)
C54 C53 C56 121.8(5)
C52 C53 C56 117.3(5)
C53 C54 C55 119.6(5)
C53 C54 H54 120.2
C55 C54 H54 120.2
C54 C55 C50 120.4(5)
C54 C55 H55 119.8
C50 C55 H55 119.8
N4 C56 C53 178.1(7)
C58 C57 Pt1 174.0(5)
C57 C58 C59 172.8(7)
C60 C59 C64 117.4(6)
C60 C59 C58 122.1(6)
C64 C59 C58 120.5(5)
C61 C60 C59 121.8(7)
C61 C60 H60 119.1
C59 C60 H60 119.1
C60 C61 C62 119.3(7)
C60 C61 H61 120.4
C62 C61 H61 120.4
C63 C62 C61 120.2(6)
C63 C62 C65 119.9(6)
C61 C62 C65 119.7(6)
C62 C63 C64 120.7(6)
C62 C63 H63 119.7
C64 C63 H63 119.7
C59 C64 C63 120.5(6)
C59 C64 H64 119.7
C63 C64 H64 119.7
N5 C65 C62 179.1(9)
C122 Pt2 C113 176.7(2)
C122 Pt2 P4 85.01(15)
C113 Pt2 P4 92.08(14)
C122 Pt2 P3 93.93(15)
C113 Pt2 P3 88.73(14)
P4 Pt2 P3 171.91(5)
C72 P3 C66 103.9(2)
C72 P3 C90 104.7(3)
C66 P3 C90 103.5(3)
C72 P3 Pt2 107.23(17)
C66 P3 Pt2 119.1(2)
C90 P3 Pt2 116.82(18)
C71 C66 C67 119.3(5)
C71 C66 P3 121.6(4)
C67 C66 P3 119.1(5)
C66 C67 C68 118.9(7)
C66 C67 H67 120.6
C68 C67 H67 120.6
C69 C68 C67 121.4(6)
C69 C68 H68 119.3
C67 C68 H68 119.3
C68 C69 C70 120.5(6)
C68 C69 H69 119.8
C70 C69 H69 119.8
C69 C70 C71 119.7(7)
C69 C70 H70 120.1
C71 C70 H70 120.1
C66 C71 C70 120.3(6)
C66 C71 H71 119.9
C70 C71 H71 119.9
C77 C72 C73 118.8(5)
C77 C72 P3 123.0(4)
C73 C72 P3 118.1(4)
C74 C73 C72 120.0(6)
C74 C73 H73 120.0
C72 C73 H73 120.0
C73 C74 C75 120.3(6)
C73 C74 H74 119.9
C75 C74 H74 119.9
C76 C75 C74 119.9(6)
C76 C75 H75 120.1
C74 C75 H75 120.1
C75 C76 C77 120.6(6)
C75 C76 H76 119.7
C77 C76 H76 119.7
C76 C77 C72 120.4(6)
C76 C77 H77 119.8
C72 C77 H77 119.8
C78 P4 C84 104.4(2)
C78 P4 C112 102.3(3)
C84 P4 C112 104.0(3)
C78 P4 Pt2 112.64(18)
C84 P4 Pt2 115.53(18)
C112 P4 Pt2 116.44(18)
C79 C78 C83 119.7(5)
C79 C78 P4 122.8(4)
C83 C78 P4 117.5(4)
C78 C79 C80 120.1(5)
C78 C79 H79 120.0
C80 C79 H79 120.0
C81 C80 C79 120.1(6)
C81 C80 H80 119.9
C79 C80 H80 119.9
C82 C81 C80 120.2(6)
C82 C81 H81 119.9
C80 C81 H81 119.9
C81 C82 C83 120.5(6)
C81 C82 H82 119.8
C83 C82 H82 119.8
C82 C83 C78 119.3(6)
C82 C83 H83 120.3
C78 C83 H83 120.3
C89 C84 C85 119.9(5)
C89 C84 P4 121.9(5)
C85 C84 P4 118.2(4)
C84 C85 C86 118.2(6)
C84 C85 H85 120.9
C86 C85 H85 120.9
C87 C86 C85 121.4(7)
C87 C86 H86 119.3
C85 C86 H86 119.3
C86 C87 C88 120.3(6)
C86 C87 H87 119.8
C88 C87 H87 119.8
C87 C88 C89 120.2(6)
C87 C88 H88 119.9
C89 C88 H88 119.9
C84 C89 C88 120.0(6)
C84 C89 H89 120.0
C88 C89 H89 120.0
C91 C90 P3 112.9(4)
C91 C90 H90A 109.0
P3 C90 H90A 109.0
C91 C90 H90B 109.0
P3 C90 H90B 109.0
H90A C90 H90B 107.8
O9 C91 C90 107.1(4)
O9 C91 H91A 110.3
C90 C91 H91A 110.3
O9 C91 H91B 110.3
C90 C91 H91B 110.3
H91A C91 H91B 108.5
C91 O9 C92 110.1(4)
O9 C92 C93 110.2(5)
O9 C92 H92A 109.6
C93 C92 H92A 109.6
O9 C92 H92B 109.6
C93 C92 H92B 109.6
H92A C92 H92B 108.1
O10 C93 C92 110.4(5)
O10 C93 H93A 109.6
C92 C93 H93A 109.6
O10 C93 H93B 109.6
C92 C93 H93B 109.6
H93A C93 H93B 108.1
C93 O10 C94 110.9(5)
O10 C94 C95 109.4(6)
O10 C94 H94A 109.8
C95 C94 H94A 109.8
O10 C94 H94B 109.8
C95 C94 H94B 109.8
H94A C94 H94B 108.2
O11 C95 C94 110.4(6)
O11 C95 H95A 109.6
C94 C95 H95A 109.6
O11 C95 H95B 109.6
C94 C95 H95B 109.6
H95A C95 H95B 108.1
C96 O11 C95 110.8(5)
O11 C96 C97 110.6(6)
O11 C96 H96A 109.5
C97 C96 H96A 109.5
O11 C96 H96B 109.5
C97 C96 H96B 109.5
H96A C96 H96B 108.1
N6 C97 C96 109.5(6)
N6 C97 H97A 109.8
C96 C97 H97A 109.8
N6 C97 H97B 109.8
C96 C97 H97B 109.8
H97A C97 H97B 108.2
C98 N6 C97 124.6(6)
C98 N6 H6A 117.7
C97 N6 H6A 117.7
O12 C98 N6 124.0(7)
O12 C98 C99 121.0(6)
N6 C98 C99 115.0(6)
N7 C99 C103 122.5(6)
N7 C99 C98 117.1(6)
C103 C99 C98 120.4(6)
C99 N7 C100 119.1(5)
N7 C100 C101 122.8(6)
N7 C100 C104 117.3(5)
C101 C100 C104 119.9(6)
C102 C101 C100 117.8(7)
C102 C101 H101 121.1
C100 C101 H101 121.1
C101 C102 C103 120.0(7)
C101 C102 H102 120.0
C103 C102 H102 120.0
C99 C103 C102 117.8(7)
C99 C103 H103 121.1
C102 C103 H103 121.1
O13 C104 N8 125.2(6)
O13 C104 C100 120.1(6)
N8 C104 C100 114.6(6)
C104 N8 C105 122.3(6)
C104 N8 H8A 118.8
C105 N8 H8A 118.8
N8 C105 C106 113.6(6)
N8 C105 H10A 108.8
C106 C105 H10A 108.8
N8 C105 H10B 108.8
C106 C105 H10B 108.8
H10A C105 H10B 107.7
O14 C106 C105 109.3(6)
O14 C106 H10C 109.8
C105 C106 H10C 109.8
O14 C106 H10D 109.8
C105 C106 H10D 109.8
H10C C106 H10D 108.3
C106 O14 C107 111.2(6)
O14 C107 C108 114.4(7)
O14 C107 H10E 108.7
C108 C107 H10E 108.7
O14 C107 H10F 108.7
C108 C107 H10F 108.7
H10E C107 H10F 107.6
O15 C108 C107 109.8(6)
O15 C108 H10G 109.7
C107 C108 H10G 109.7
O15 C108 H10H 109.7
C107 C108 H10H 109.7
H10G C108 H10H 108.2
C108 O15 C109 111.7(5)
O15 C109 C110 109.5(5)
O15 C109 H10I 109.8
C110 C109 H10I 109.8
O15 C109 H10J 109.8
C110 C109 H10J 109.8
H10I C109 H10J 108.2
O16 C110 C109 108.3(6)
O16 C110 H11A 110.0
C109 C110 H11A 110.0
O16 C110 H11B 110.0
C109 C110 H11B 110.0
H11A C110 H11B 108.4
C111 O16 C110 111.8(5)
O16 C111 C112 106.7(5)
O16 C111 H11C 110.4
C112 C111 H11C 110.4
O16 C111 H11D 110.4
C112 C111 H11D 110.4
H11C C111 H11D 108.6
C111 C112 P4 115.7(4)
C111 C112 H11E 108.4
P4 C112 H11E 108.4
C111 C112 H11F 108.4
P4 C112 H11F 108.4
H11E C112 H11F 107.4
C114 C113 Pt2 175.3(5)
C113 C114 C115 174.5(6)
C116 C115 C120 119.2(5)
C116 C115 C114 119.4(5)
C120 C115 C114 121.3(5)
C117 C116 C115 120.9(5)
C117 C116 H116 119.6
C115 C116 H116 119.6
C116 C117 C118 119.6(5)
C116 C117 H117 120.2
C118 C117 H117 120.2
C119 C118 C117 120.6(5)
C119 C118 C121 121.5(6)
C117 C118 C121 117.9(6)
C118 C119 C120 119.7(6)
C118 C119 H119 120.1
C120 C119 H119 120.1
C119 C120 C115 119.9(5)
C119 C120 H120 120.0
C115 C120 H120 120.0
N9 C121 C118 178.1(8)
C123 C122 Pt2 171.0(5)
C122 C123 C124 173.3(7)
C129 C124 C125 118.3(6)
C129 C124 C123 120.5(6)
C125 C124 C123 121.3(7)
C126 C125 C124 120.0(8)
C126 C125 H125 120.0
C124 C125 H125 120.0
C125 C126 C127 121.5(8)
C125 C126 H126 119.2
C127 C126 H126 119.2
C128 C127 C126 118.8(7)
C128 C127 C130 120.1(9)
C126 C127 C130 121.0(9)
C127 C128 C129 119.4(8)
C127 C128 H128 120.3
C129 C128 H128 120.3
C124 C129 C128 121.9(7)
C124 C129 H129 119.1
C128 C129 H129 119.1
N10 C130 C127 174.5(16)
Cl1 C131 Cl2 112.2(7)
Cl1 C131 Cl3 110.7(7)
Cl2 C131 Cl3 112.9(7)
Cl1 C131 H131 106.9
Cl2 C131 H131 106.9
Cl3 C131 H131 106.9
Cl4 C132 Cl6 113.9(7)
Cl4 C132 Cl5 111.5(7)
Cl6 C132 Cl5 109.3(6)
Cl4 C132 H132 107.3
Cl6 C132 H132 107.3
Cl5 C132 H132 107.3
Cl7 C133 Cl8 110.7(8)
Cl7 C133 Cl9 114.4(7)
Cl8 C133 Cl9 98.9(8)
Cl7 C133 H133 110.8
Cl8 C133 H133 110.8
Cl9 C133 H133 110.8

loop_
_geom_bond_atom_site_label_1
_geom_bond_atom_site_label_2
_geom_bond_distance
Pt1 C57 1.990(5)
Pt1 C48 1.996(5)
Pt1 P1 2.3042(13)
Pt1 P2 2.3050(13)
P1 C7 1.812(5)
P1 C1 1.814(5)
P1 C25 1.826(5)
C1 C6 1.388(8)
C1 C2 1.390(8)
C2 C3 1.390(9)
C2 H2 0.9500
C3 C4 1.373(11)
C3 H3 0.9500
C4 C5 1.379(11)
C4 H4 0.9500
C5 C6 1.388(9)
C5 H5 0.9500
C6 H6 0.9500
C7 C12 1.390(8)
C7 C8 1.392(8)
C8 C9 1.409(8)
C8 H8 0.9500
C9 C10 1.342(10)
C9 H9 0.9500
C10 C11 1.373(10)
C10 H10 0.9500
C11 C12 1.395(8)
C11 H11 0.9500
C12 H12 0.9500
P2 C13 1.823(5)
P2 C19 1.825(5)
P2 C47 1.831(5)
C13 C14 1.384(8)
C13 C18 1.396(8)
C14 C15 1.389(8)
C14 H14 0.9500
C15 C16 1.369(11)
C15 H15 0.9500
C16 C17 1.343(11)
C16 H16 0.9500
C17 C18 1.402(9)
C17 H17 0.9500
C18 H18 0.9500
C19 C24 1.395(8)
C19 C20 1.395(8)
C20 C21 1.371(9)
C20 H20 0.9500
C21 C22 1.396(10)
C21 H21 0.9500
C22 C23 1.370(10)
C22 H22 0.9500
C23 C24 1.391(9)
C23 H23 0.9500
C24 H24 0.9500
C25 C26 1.517(7)
C25 H25A 0.9900
C25 H25B 0.9900
C26 O1 1.415(6)
C26 H26A 0.9900
C26 H26B 0.9900
O1 C27 1.423(7)
C27 C28 1.499(9)
C27 H27A 0.9900
C27 H27B 0.9900
C28 O2 1.421(8)
C28 H28A 0.9900
C28 H28B 0.9900
O2 C29 1.411(9)
C29 C30 1.497(11)
C29 H29A 0.9900
C29 H29B 0.9900
C30 O3 1.428(9)
C30 H30A 0.9900
C30 H30B 0.9900
O3 C31 1.401(9)
C31 C32 1.505(11)
C31 H31A 0.9900
C31 H31B 0.9900
C32 N1 1.469(10)
C32 H32A 0.9900
C32 H32B 0.9900
N1 C33 1.336(9)
N1 H1 0.8800
C33 O4 1.232(9)
C33 C34 1.490(12)
C34 N2 1.337(10)
C34 C38 1.395(10)
N2 C35 1.315(10)
C35 C36 1.424(10)
C35 C39 1.517(12)
C36 C37 1.404(14)
C36 H36 0.9500
C37 C38 1.357(14)
C37 H37 0.9500
C38 H38 0.9500
C39 O5 1.213(9)
C39 N3 1.337(9)
N3 C40 1.447(9)
N3 H3A 0.8800
C40 C41 1.504(10)
C40 H40A 0.9900
C40 H40B 0.9900
C41 O6 1.407(9)
C41 H41A 0.9900
C41 H41B 0.9900
O6 C42 1.431(9)
C42 C43 1.495(11)
C42 H42A 0.9900
C42 H42B 0.9900
C43 O57 1.426(7)
C43 H43A 0.9900
C43 H43B 0.9900
O57 C44 1.424(8)
C44 C45 1.498(8)
C44 H44A 0.9900
C44 H44B 0.9900
C45 O8 1.418(7)
C45 H45A 0.9900
C45 H45B 0.9900
O8 C46 1.413(6)
C46 C47 1.519(8)
C46 H46A 0.9900
C46 H46B 0.9900
C47 H47A 0.9900
C47 H47B 0.9900
C48 C49 1.204(7)
C49 C50 1.433(7)
C50 C55 1.405(7)
C50 C51 1.406(7)
C51 C52 1.374(8)
C51 H51 0.9500
C52 C53 1.399(8)
C52 H52 0.9500
C53 C54 1.381(9)
C53 C56 1.444(8)
C54 C55 1.385(8)
C54 H54 0.9500
C55 H55 0.9500
C56 N4 1.139(8)
C57 C58 1.217(7)
C58 C59 1.428(8)
C59 C60 1.380(9)
C59 C64 1.395(9)
C60 C61 1.371(9)
C60 H60 0.9500
C61 C62 1.399(10)
C61 H61 0.9500
C62 C63 1.328(9)
C62 C65 1.444(9)
C63 C64 1.396(9)
C63 H63 0.9500
C64 H64 0.9500
C65 N5 1.143(8)
Pt2 C122 1.979(6)
Pt2 C113 1.988(5)
Pt2 P4 2.3028(13)
Pt2 P3 2.3056(13)
P3 C72 1.823(5)
P3 C66 1.826(5)
P3 C90 1.829(5)
C66 C71 1.380(8)
C66 C67 1.396(8)
C67 C68 1.396(9)
C67 H67 0.9500
C68 C69 1.338(11)
C68 H68 0.9500
C69 C70 1.378(11)
C69 H69 0.9500
C70 C71 1.389(8)
C70 H70 0.9500
C71 H71 0.9500
C72 C77 1.396(8)
C72 C73 1.401(8)
C73 C74 1.380(9)
C73 H73 0.9500
C74 C75 1.390(9)
C74 H74 0.9500
C75 C76 1.373(9)
C75 H75 0.9500
C76 C77 1.377(9)
C76 H76 0.9500
C77 H77 0.9500
P4 C78 1.819(5)
P4 C84 1.824(5)
P4 C112 1.824(5)
C78 C79 1.385(7)
C78 C83 1.401(8)
C79 C80 1.390(8)
C79 H79 0.9500
C80 C81 1.383(10)
C80 H80 0.9500
C81 C82 1.370(9)
C81 H81 0.9500
C82 C83 1.397(9)
C82 H82 0.9500
C83 H83 0.9500
C84 C89 1.392(8)
C84 C85 1.392(8)
C85 C86 1.414(9)
C85 H85 0.9500
C86 C87 1.353(10)
C86 H86 0.9500
C87 C88 1.372(10)
C87 H87 0.9500
C88 C89 1.394(9)
C88 H88 0.9500
C89 H89 0.9500
C90 C91 1.517(8)
C90 H90A 0.9900
C90 H90B 0.9900
C91 O9 1.419(6)
C91 H91A 0.9900
C91 H91B 0.9900
O9 C92 1.422(7)
C92 C93 1.504(8)
C92 H92A 0.9900
C92 H92B 0.9900
C93 O10 1.419(7)
C93 H93A 0.9900
C93 H93B 0.9900
O10 C94 1.430(7)
C94 C95 1.493(10)
C94 H94A 0.9900
C94 H94B 0.9900
C95 O11 1.420(8)
C95 H95A 0.9900
C95 H95B 0.9900
O11 C96 1.412(8)
C96 C97 1.509(10)
C96 H96A 0.9900
C96 H96B 0.9900
C97 N6 1.448(8)
C97 H97A 0.9900
C97 H97B 0.9900
N6 C98 1.326(9)
N6 H6A 0.8800
C98 O12 1.232(8)
C98 C99 1.502(9)
C99 N7 1.328(8)
C99 C103 1.390(9)
N7 C100 1.335(8)
C100 C101 1.390(9)
C100 C104 1.515(9)
C101 C102 1.377(11)
C101 H101 0.9500
C102 C103 1.399(11)
C102 H102 0.9500
C103 H103 0.9500
C104 O13 1.222(8)
C104 N8 1.332(8)
N8 C105 1.461(8)
N8 H8A 0.8800
C105 C106 1.509(11)
C105 H10A 0.9900
C105 H10B 0.9900
C106 O14 1.423(8)
C106 H10C 0.9900
C106 H10D 0.9900
O14 C107 1.426(9)
C107 C108 1.491(10)
C107 H10E 0.9900
C107 H10F 0.9900
C108 O15 1.418(8)
C108 H10G 0.9900
C108 H10H 0.9900
O15 C109 1.423(8)
C109 C110 1.503(9)
C109 H10I 0.9900
C109 H10J 0.9900
C110 O16 1.426(7)
C110 H11A 0.9900
C110 H11B 0.9900
O16 C111 1.426(6)
C111 C112 1.503(8)
C111 H11C 0.9900
C111 H11D 0.9900
C112 H11E 0.9900
C112 H11F 0.9900
C113 C114 1.204(7)
C114 C115 1.440(8)
C115 C116 1.404(8)
C115 C120 1.407(8)
C116 C117 1.365(8)
C116 H116 0.9500
C117 C118 1.403(8)
C117 H117 0.9500
C118 C119 1.387(9)
C118 C121 1.438(8)
C119 C120 1.388(8)
C119 H119 0.9500
C120 H120 0.9500
C121 N9 1.144(8)
C122 C123 1.208(8)
C123 C124 1.433(8)
C124 C129 1.380(9)
C124 C125 1.383(10)
C125 C126 1.379(11)
C125 H125 0.9500
C126 C127 1.387(13)
C126 H126 0.9500
C127 C128 1.374(11)
C127 C130 1.401(11)
C128 C129 1.390(10)
C128 H128 0.9500
C129 H129 0.9500
C130 N10 1.134(11)
C131 Cl1 1.693(11)
C131 Cl2 1.705(11)
C131 Cl3 1.706(11)
C131 H131 1.0000
C132 Cl4 1.691(11)
C132 Cl6 1.704(12)
C132 Cl5 1.750(12)
C132 H132 1.0000
C133 Cl7 1.654(15)
C133 Cl8 1.663(12)
C133 Cl9 1.827(12)
C133 H133 1.0000
